data_1516730
loop_
_publ_author_name
'Maini, Lucia'
'Mazzeo, Paolo P.'
'Farinella, Francesco'
'Fattori, Valeria'
'Braga, Dario'

_publ_section_title
;
 Mechanochemical preparation of copper iodide clusters of interest for
 luminescent devices.
;
_journal_name_full 'Faraday discussions'
_journal_page_first 93
_journal_page_last 107
_journal_paper_doi 10.1039/c3fd00164d
_journal_volume 170
_journal_year 2014
_chemical_formula_sum 'C34 H28 Cu4 I4 N2 P2'
_chemical_formula_weight 1288.28
_chemical_name_systematic
;
 ?
;
_space_group_IT_number 14
_symmetry_cell_setting monoclinic
_symmetry_space_group_name_Hall '-P 2ybc'
_symmetry_space_group_name_H-M 'P 1 21/c 1'
_atom_sites_solution_hydrogens geom
_atom_sites_solution_primary direct
_atom_sites_solution_secondary difmap
_audit_creation_method SHELXL-97
_cell_angle_alpha 90.00
_cell_angle_beta 99.688(2)
_cell_angle_gamma 90.00
_cell_formula_units_Z 4
_cell_length_a 16.7222(3)
_cell_length_b 13.9164(3)
_cell_length_c 16.4466(3)
_cell_measurement_reflns_used 26557
_cell_measurement_temperature 293(2)
_cell_measurement_theta_max 29.7210
_cell_measurement_theta_min 2.9610
_cell_volume 3772.75(13)
_computing_cell_refinement
;
CrysAlisPro, Agilent Technologies,
Version 1.171.36.28 (release 01-02-2013 CrysAlis171 .NET)
(compiled Feb  1 2013,16:14:44)
;
_computing_data_collection
;
CrysAlisPro, Agilent Technologies,
Version 1.171.36.28 (release 01-02-2013 CrysAlis171 .NET)
(compiled Feb  1 2013,16:14:44)
;
_computing_data_reduction
;
CrysAlisPro, Agilent Technologies,
Version 1.171.36.28 (release 01-02-2013 CrysAlis171 .NET)
(compiled Feb  1 2013,16:14:44)
;
_computing_structure_refinement 'SHELXL-97 (Sheldrick, 2008)'
_computing_structure_solution 'shelx 86'
_diffrn_ambient_temperature 293(2)
_diffrn_detector_area_resol_mean 16.1340
_diffrn_measured_fraction_theta_full 0.999
_diffrn_measured_fraction_theta_max 0.926
_diffrn_measurement_device_type 'Xcalibur, Sapphire3'
_diffrn_measurement_method '\w scans'
_diffrn_radiation_monochromator graphite
_diffrn_radiation_source 'Enhance (Mo) X-ray Source'
_diffrn_radiation_type MoK\a
_diffrn_radiation_wavelength 0.71073
_diffrn_reflns_av_R_equivalents 0.0534
_diffrn_reflns_av_sigmaI/netI 0.0259
_diffrn_reflns_limit_h_max 24
_diffrn_reflns_limit_h_min -23
_diffrn_reflns_limit_k_max 19
_diffrn_reflns_limit_k_min -19
_diffrn_reflns_limit_l_max 23
_diffrn_reflns_limit_l_min -23
_diffrn_reflns_number 117227
_diffrn_reflns_theta_full 25.00
_diffrn_reflns_theta_max 30.96
_diffrn_reflns_theta_min 2.87
_exptl_absorpt_coefficient_mu 5.609
_exptl_absorpt_correction_T_max 1.00000
_exptl_absorpt_correction_T_min 0.20290
_exptl_absorpt_correction_type multi-scan
_exptl_absorpt_process_details
;
CrysAlisPro, Agilent Technologies,
Version 1.171.36.28 (release 01-02-2013 CrysAlis171 .NET)
(compiled Feb  1 2013,16:14:44)
Empirical absorption correction using spherical harmonics,
 implemented in SCALE3 ABSPACK scaling algorithm.
;
_exptl_crystal_colour 'light yellow'
_exptl_crystal_density_diffrn 2.268
_exptl_crystal_density_method 'not measured'
_exptl_crystal_description prism
_exptl_crystal_F_000 2416
_exptl_crystal_size_max 0.4
_exptl_crystal_size_mid 0.08
_exptl_crystal_size_min 0.03
_refine_diff_density_max 1.790
_refine_diff_density_min -1.732
_refine_diff_density_rms 0.125
_refine_ls_extinction_method none
_refine_ls_goodness_of_fit_ref 1.174
_refine_ls_hydrogen_treatment constr
_refine_ls_matrix_type full
_refine_ls_number_parameters 415
_refine_ls_number_reflns 11078
_refine_ls_number_restraints 0
_refine_ls_restrained_S_all 1.174
_refine_ls_R_factor_all 0.0621
_refine_ls_R_factor_gt 0.0489
_refine_ls_shift/su_max 0.001
_refine_ls_shift/su_mean 0.000
_refine_ls_structure_factor_coef Fsqd
_refine_ls_weighting_details 'calc w=1/[\s^2^(Fo^2^)+(0.0273P)^2^+12.4569P] where P=(Fo^2^+2Fc^2^)/3'
_refine_ls_weighting_scheme calc
_refine_ls_wR_factor_gt 0.0933
_refine_ls_wR_factor_ref 0.0979
_reflns_number_gt 9429
_reflns_number_total 11078
_reflns_threshold_expression >2\s(I)
_cod_data_source_file c3fd00164d1.cif
_cod_data_source_block cuipn-crist-giallo
_cod_depositor_comments 'Adding full bibliography for 1516728--1516730.cif.'
_cod_original_sg_symbol_H-M P21/c
_cod_database_code 1516730

loop_
_symmetry_equiv_pos_as_xyz
'x, y, z'
'-x, y+1/2, -z+1/2'
'-x, -y, -z'
'x, -y-1/2, z-1/2'

loop_
_atom_site_label
_atom_site_type_symbol
_atom_site_fract_x
_atom_site_fract_y
_atom_site_fract_z
_atom_site_U_iso_or_equiv
_atom_site_adp_type
_atom_site_occupancy
_atom_site_symmetry_multiplicity
_atom_site_calc_flag
_atom_site_refinement_flags
N1 N 0.3401(2) 0.7159(3) 0.1915(2) 0.0322(8) Uani 1 1 d .
N2 N 0.1518(2) 0.2684(3) 0.2866(2) 0.0304(8) Uani 1 1 d .
C11 C 0.3130(3) 0.7269(3) 0.1097(3) 0.0296(9) Uani 1 1 d .
C14 C 0.3743(3) 0.2252(3) 0.4034(3) 0.0328(9) Uani 1 1 d .
C23 C 0.2050(3) 0.2336(3) 0.3508(3) 0.0281(8) Uani 1 1 d .
C7 C 0.2240(3) 0.6470(3) -0.0392(3) 0.0345(10) Uani 1 1 d .
C1 C 0.1438(3) 0.7573(3) 0.0720(3) 0.0321(9) Uani 1 1 d .
C15 C 0.3942(3) 0.1864(4) 0.3319(3) 0.0422(11) Uani 1 1 d .
H15 H 0.3653 0.2048 0.2810 0.051 Uiso 1 1 calc R
C19 C 0.0873(3) 0.2132(4) 0.2577(3) 0.0413(11) Uani 1 1 d .
H19 H 0.0502 0.2359 0.2133 0.050 Uiso 1 1 calc R
C12 C 0.3527(3) 0.7874(4) 0.0624(3) 0.0388(11) Uani 1 1 d .
H12 H 0.3348 0.7921 0.0058 0.047 Uiso 1 1 calc R
C22 C 0.1946(3) 0.1453(3) 0.3857(3) 0.0361(10) Uani 1 1 d .
H22 H 0.2327 0.1229 0.4295 0.043 Uiso 1 1 calc R
C13 C 0.4033(3) 0.7684(4) 0.2259(3) 0.0397(11) Uani 1 1 d .
H13 H 0.4212 0.7620 0.2823 0.048 Uiso 1 1 calc R
C21 C 0.1277(3) 0.0902(4) 0.3556(4) 0.0443(12) Uani 1 1 d .
H21 H 0.1196 0.0309 0.3790 0.053 Uiso 1 1 calc R
C20 C 0.0731(3) 0.1249(4) 0.2904(3) 0.0440(12) Uani 1 1 d .
H20 H 0.0274 0.0894 0.2686 0.053 Uiso 1 1 calc R
C2 C 0.1576(4) 0.8536(4) 0.0572(5) 0.0624(18) Uani 1 1 d .
H2 H 0.2078 0.8724 0.0457 0.075 Uiso 1 1 calc R
C16 C 0.4565(4) 0.1206(4) 0.3356(5) 0.0568(16) Uani 1 1 d .
H16 H 0.4689 0.0939 0.2874 0.068 Uiso 1 1 calc R
C18 C 0.4185(3) 0.1988(4) 0.4790(3) 0.0475(13) Uani 1 1 d .
H18 H 0.4058 0.2245 0.5274 0.057 Uiso 1 1 calc R
C8 C 0.2875(4) 0.5930(4) -0.0598(4) 0.0523(14) Uani 1 1 d .
H8 H 0.3266 0.5675 -0.0185 0.063 Uiso 1 1 calc R
C6 C 0.0689(4) 0.7315(5) 0.0886(4) 0.0582(16) Uani 1 1 d .
H6 H 0.0580 0.6674 0.0985 0.070 Uiso 1 1 calc R
C10 C 0.1647(4) 0.6818(4) -0.1014(3) 0.0484(13) Uani 1 1 d .
H10 H 0.1210 0.7166 -0.0888 0.058 Uiso 1 1 calc R
C9 C 0.2928(4) 0.5770(5) -0.1425(4) 0.0637(18) Uani 1 1 d .
H9 H 0.3358 0.5415 -0.1560 0.076 Uiso 1 1 calc R
C17 C 0.4819(4) 0.1339(5) 0.4823(5) 0.0647(18) Uani 1 1 d .
H17 H 0.5121 0.1168 0.5330 0.078 Uiso 1 1 calc R
C4 C 0.0250(5) 0.8945(6) 0.0770(5) 0.075(2) Uani 1 1 d .
H4 H -0.0147 0.9407 0.0800 0.091 Uiso 1 1 calc R
C5 C 0.0097(4) 0.7999(6) 0.0906(5) 0.076(2) Uani 1 1 d .
H5 H -0.0410 0.7815 0.1013 0.092 Uiso 1 1 calc R
C3 C 0.0987(5) 0.9212(5) 0.0591(6) 0.079(2) Uani 1 1 d .
H3 H 0.1088 0.9852 0.0482 0.095 Uiso 1 1 calc R
C29 C 0.2748(3) 0.3423(3) 0.4938(3) 0.0295(9) Uani 1 1 d .
C27 C 0.4437(3) 0.8319(4) 0.1824(4) 0.0436(12) Uani 1 1 d .
H27 H 0.4872 0.8681 0.2089 0.052 Uiso 1 1 calc R
C26 C 0.4179(3) 0.8401(4) 0.0988(3) 0.0416(11) Uani 1 1 d .
H26 H 0.4446 0.8809 0.0674 0.050 Uiso 1 1 calc R
C28 C 0.2085(3) 0.3126(4) 0.5267(3) 0.0464(13) Uani 1 1 d .
H28 H 0.1704 0.2724 0.4959 0.056 Uiso 1 1 calc R
C30 C 0.3305(4) 0.4017(5) 0.5417(4) 0.0566(16) Uani 1 1 d .
H30 H 0.3759 0.4231 0.5211 0.068 Uiso 1 1 calc R
C31 C 0.5002(4) 0.0947(5) 0.4111(5) 0.0629(18) Uani 1 1 d .
H31 H 0.5423 0.0505 0.4138 0.076 Uiso 1 1 calc R
C24 C 0.1718(5) 0.6635(5) -0.1833(4) 0.0633(18) Uani 1 1 d .
H24 H 0.1320 0.6863 -0.2253 0.076 Uiso 1 1 calc R
C25 C 0.2357(5) 0.6130(5) -0.2032(4) 0.0637(19) Uani 1 1 d .
H25 H 0.2400 0.6032 -0.2582 0.076 Uiso 1 1 calc R
C33 C 0.2528(4) 0.3996(4) 0.6508(3) 0.0525(15) Uani 1 1 d .
H33 H 0.2451 0.4188 0.7031 0.063 Uiso 1 1 calc R
C32 C 0.3193(5) 0.4296(5) 0.6201(4) 0.0660(19) Uani 1 1 d .
H32 H 0.3574 0.4689 0.6518 0.079 Uiso 1 1 calc R
C34 C 0.1972(4) 0.3408(5) 0.6040(4) 0.0582(16) Uani 1 1 d .
H34 H 0.1518 0.3201 0.6247 0.070 Uiso 1 1 calc R
I1 I 0.17115(2) 0.56119(2) 0.31105(2) 0.04082(8) Uani 1 1 d .
I2 I 0.42569(2) 0.56137(2) 0.37532(2) 0.03925(8) Uani 1 1 d .
I3 I 0.06967(2) 0.42018(3) 0.09191(2) 0.04540(9) Uani 1 1 d .
I4 I 0.32508(2) 0.40956(3) 0.15974(2) 0.04117(8) Uani 1 1 d .
Cu5 Cu 0.31248(4) 0.43896(4) 0.31535(4) 0.03897(14) Uani 1 1 d .
Cu6 Cu 0.19757(4) 0.52650(5) 0.13292(4) 0.04828(17) Uani 1 1 d .
Cu7 Cu 0.30131(5) 0.61306(5) 0.25921(4) 0.05126(18) Uani 1 1 d .
Cu8 Cu 0.16427(5) 0.39420(6) 0.23140(5) 0.0610(2) Uani 1 1 d .
P9 P 0.29149(6) 0.31224(8) 0.39077(7) 0.0258(2) Uani 1 1 d .
P10 P 0.21856(7) 0.66310(8) 0.07006(7) 0.0300(2) Uani 1 1 d .

loop_
_atom_site_aniso_label
_atom_site_aniso_U_11
_atom_site_aniso_U_22
_atom_site_aniso_U_33
_atom_site_aniso_U_23
_atom_site_aniso_U_13
_atom_site_aniso_U_12
N1 0.034(2) 0.0292(18) 0.0335(19) 0.0066(15) 0.0053(15) 0.0002(15)
N2 0.0263(18) 0.0345(19) 0.0294(18) 0.0023(15) 0.0021(14) -0.0063(15)
C11 0.027(2) 0.028(2) 0.034(2) 0.0004(17) 0.0047(17) -0.0015(16)
C14 0.027(2) 0.031(2) 0.043(3) 0.0088(19) 0.0129(18) -0.0008(17)
C23 0.026(2) 0.029(2) 0.031(2) -0.0005(16) 0.0069(16) -0.0029(16)
C7 0.043(3) 0.026(2) 0.036(2) -0.0003(18) 0.009(2) -0.0051(18)
C1 0.029(2) 0.036(2) 0.030(2) 0.0039(18) 0.0025(17) -0.0023(18)
C15 0.041(3) 0.039(3) 0.048(3) -0.004(2) 0.012(2) 0.002(2)
C19 0.034(2) 0.050(3) 0.038(3) 0.000(2) 0.002(2) -0.007(2)
C12 0.038(3) 0.041(3) 0.038(3) 0.007(2) 0.008(2) -0.007(2)
C22 0.039(3) 0.025(2) 0.044(3) 0.0028(19) 0.005(2) -0.0011(18)
C13 0.037(3) 0.038(3) 0.041(3) 0.002(2) -0.003(2) -0.007(2)
C21 0.046(3) 0.027(2) 0.062(3) 0.000(2) 0.013(3) -0.006(2)
C20 0.037(3) 0.042(3) 0.055(3) -0.010(2) 0.011(2) -0.014(2)
C2 0.038(3) 0.040(3) 0.106(5) 0.012(3) 0.004(3) -0.004(2)
C16 0.046(3) 0.043(3) 0.088(5) -0.009(3) 0.030(3) -0.001(2)
C18 0.041(3) 0.056(3) 0.046(3) 0.018(3) 0.011(2) 0.012(2)
C8 0.052(3) 0.054(3) 0.051(3) -0.007(3) 0.008(3) -0.001(3)
C6 0.045(3) 0.057(4) 0.076(4) 0.029(3) 0.019(3) 0.009(3)
C10 0.059(3) 0.042(3) 0.041(3) 0.003(2) 0.000(2) 0.005(3)
C9 0.066(4) 0.067(4) 0.065(4) -0.022(3) 0.029(3) -0.014(3)
C17 0.045(3) 0.069(4) 0.079(5) 0.028(4) 0.005(3) 0.019(3)
C4 0.064(4) 0.082(5) 0.078(5) 0.008(4) 0.004(4) 0.038(4)
C5 0.046(4) 0.092(6) 0.098(6) 0.039(5) 0.032(4) 0.022(4)
C3 0.065(5) 0.038(3) 0.128(7) 0.000(4) -0.004(5) 0.009(3)
C29 0.035(2) 0.029(2) 0.025(2) 0.0055(16) 0.0060(17) 0.0007(17)
C27 0.036(3) 0.035(3) 0.058(3) 0.002(2) 0.003(2) -0.007(2)
C26 0.041(3) 0.034(2) 0.053(3) 0.005(2) 0.016(2) -0.010(2)
C28 0.046(3) 0.054(3) 0.042(3) -0.009(2) 0.017(2) -0.011(2)
C30 0.064(4) 0.067(4) 0.041(3) -0.009(3) 0.015(3) -0.031(3)
C31 0.033(3) 0.048(3) 0.109(6) 0.010(4) 0.016(3) 0.012(2)
C24 0.101(5) 0.049(3) 0.035(3) 0.005(3) -0.002(3) -0.007(3)
C25 0.107(6) 0.048(3) 0.041(3) -0.008(3) 0.026(4) -0.021(4)
C33 0.087(5) 0.044(3) 0.029(3) -0.003(2) 0.015(3) 0.008(3)
C32 0.096(5) 0.064(4) 0.036(3) -0.011(3) 0.007(3) -0.027(4)
C34 0.069(4) 0.069(4) 0.044(3) -0.003(3) 0.030(3) -0.005(3)
I1 0.03550(17) 0.04090(17) 0.04839(19) -0.00331(14) 0.01376(14) 0.00474(13)
I2 0.03639(16) 0.04151(17) 0.03637(16) 0.00310(13) -0.00388(12) -0.00542(13)
I3 0.04045(18) 0.04446(18) 0.04457(19) 0.00905(14) -0.01227(14) -0.00688(14)
I4 0.04314(18) 0.04851(19) 0.03335(16) -0.00045(13) 0.01072(13) 0.00698(14)
Cu5 0.0428(3) 0.0323(3) 0.0410(3) 0.0095(2) 0.0049(3) -0.0068(2)
Cu6 0.0512(4) 0.0367(3) 0.0546(4) 0.0162(3) 0.0021(3) -0.0115(3)
Cu7 0.0545(4) 0.0513(4) 0.0446(4) 0.0194(3) -0.0015(3) -0.0153(3)
Cu8 0.0613(5) 0.0554(4) 0.0563(4) 0.0281(4) -0.0189(4) -0.0195(4)
P9 0.0252(5) 0.0265(5) 0.0259(5) 0.0040(4) 0.0049(4) -0.0009(4)
P10 0.0310(6) 0.0274(5) 0.0315(6) 0.0055(4) 0.0047(4) -0.0041(4)

loop_
_atom_type_symbol
_atom_type_description
_atom_type_scat_dispersion_real
_atom_type_scat_dispersion_imag
_atom_type_scat_source
C C 0.0033 0.0016 'International Tables Vol C Tables 4.2.6.8 and 6.1.1.4'
H H 0.0000 0.0000 'International Tables Vol C Tables 4.2.6.8 and 6.1.1.4'
Cu Cu 0.3201 1.2651 'International Tables Vol C Tables 4.2.6.8 and 6.1.1.4'
I I -0.4742 1.8119 'International Tables Vol C Tables 4.2.6.8 and 6.1.1.4'
N N 0.0061 0.0033 'International Tables Vol C Tables 4.2.6.8 and 6.1.1.4'
P P 0.1023 0.0942 'International Tables Vol C Tables 4.2.6.8 and 6.1.1.4'

loop_
_geom_angle_atom_site_label_1
_geom_angle_atom_site_label_2
_geom_angle_atom_site_label_3
_geom_angle
C13 N1 C11 118.0(4)
C13 N1 Cu7 117.9(3)
C11 N1 Cu7 123.5(3)
C19 N2 C23 117.1(4)
C19 N2 Cu8 118.6(3)
C23 N2 Cu8 124.3(3)
N1 C11 C12 120.9(4)
N1 C11 P10 115.0(3)
C12 C11 P10 124.0(4)
C15 C14 C18 119.4(5)
C15 C14 P9 116.6(4)
C18 C14 P9 124.0(4)
N2 C23 C22 122.2(4)
N2 C23 P9 116.1(3)
C22 C23 P9 121.7(3)
C10 C7 C8 119.3(5)
C10 C7 P10 122.4(4)
C8 C7 P10 118.2(4)
C6 C1 C2 118.1(5)
C6 C1 P10 117.9(4)
C2 C1 P10 124.0(4)
C16 C15 C14 120.6(5)
N2 C19 C20 123.5(5)
C26 C12 C11 120.1(5)
C21 C22 C23 119.8(5)
N1 C13 C27 123.6(5)
C20 C21 C22 118.6(5)
C21 C20 C19 118.9(5)
C3 C2 C1 121.3(6)
C31 C16 C15 119.7(6)
C14 C18 C17 119.8(6)
C7 C8 C9 120.0(6)
C1 C6 C5 120.5(6)
C7 C10 C24 118.9(6)
C25 C9 C8 120.5(7)
C31 C17 C18 120.3(6)
C3 C4 C5 119.8(6)
C4 C5 C6 120.4(6)
C4 C3 C2 119.9(7)
C28 C29 C30 117.7(5)
C28 C29 P9 124.0(4)
C30 C29 P9 118.3(4)
C26 C27 C13 118.1(5)
C12 C26 C27 119.2(5)
C34 C28 C29 121.5(5)
C29 C30 C32 120.7(6)
C17 C31 C16 120.2(5)
C25 C24 C10 121.5(6)
C9 C25 C24 119.8(6)
C32 C33 C34 119.6(5)
C33 C32 C30 120.3(6)
C33 C34 C28 120.3(6)
Cu7 I1 Cu8 92.92(3)
Cu7 I1 Cu5 56.04(2)
Cu8 I1 Cu5 57.85(2)
Cu7 I1 Cu6 57.49(2)
Cu8 I1 Cu6 52.76(2)
Cu5 I1 Cu6 71.59(2)
Cu5 I2 Cu7 58.60(2)
Cu8 I3 Cu6 59.62(2)
Cu5 I4 Cu6 82.71(2)
P9 Cu5 Cu7 159.25(5)
P9 Cu5 I2 118.69(4)
Cu7 Cu5 I2 61.88(2)
P9 Cu5 I4 117.76(4)
Cu7 Cu5 I4 79.14(3)
I2 Cu5 I4 107.25(2)
P9 Cu5 Cu8 83.36(4)
Cu7 Cu5 Cu8 91.64(3)
I2 Cu5 Cu8 152.62(3)
I4 Cu5 Cu8 71.57(3)
P9 Cu5 I1 105.95(4)
Cu7 Cu5 I1 55.48(2)
I2 Cu5 I1 99.34(2)
I4 Cu5 I1 105.37(2)
Cu8 Cu5 I1 56.57(2)
P10 Cu6 Cu8 166.76(5)
P10 Cu6 I3 123.73(4)
Cu8 Cu6 I3 59.98(2)
P10 Cu6 I4 114.58(4)
Cu8 Cu6 I4 73.15(3)
I3 Cu6 I4 107.27(3)
P10 Cu6 Cu7 81.23(4)
Cu8 Cu6 Cu7 90.79(3)
I3 Cu6 Cu7 146.49(3)
I4 Cu6 Cu7 75.91(3)
P10 Cu6 I1 111.64(4)
Cu8 Cu6 I1 55.36(3)
I3 Cu6 I1 95.33(2)
I4 Cu6 I1 100.24(2)
Cu7 Cu6 I1 52.04(2)
N1 Cu7 I1 139.66(12)
N1 Cu7 Cu5 149.63(12)
I1 Cu7 Cu5 68.48(2)
N1 Cu7 I2 107.79(11)
I1 Cu7 I2 106.73(3)
Cu5 Cu7 I2 59.52(2)
N1 Cu7 Cu6 96.67(11)
I1 Cu7 Cu6 70.47(2)
Cu5 Cu7 Cu6 81.83(3)
I2 Cu7 Cu6 137.51(3)
N2 Cu8 Cu6 164.20(12)
N2 Cu8 I3 115.54(11)
Cu6 Cu8 I3 60.41(2)
N2 Cu8 I1 122.71(11)
Cu6 Cu8 I1 71.88(3)
I3 Cu8 I1 106.51(3)
N2 Cu8 Cu5 97.26(10)
Cu6 Cu8 Cu5 83.09(3)
I3 Cu8 Cu5 142.59(3)
I1 Cu8 Cu5 65.59(2)
C29 P9 C14 106.3(2)
C29 P9 C23 103.6(2)
C14 P9 C23 100.4(2)
C29 P9 Cu5 113.78(15)
C14 P9 Cu5 113.76(14)
C23 P9 Cu5 117.44(14)
C1 P10 C7 104.7(2)
C1 P10 C11 101.4(2)
C7 P10 C11 103.1(2)
C1 P10 Cu6 116.55(15)
C7 P10 Cu6 113.01(15)
C11 P10 Cu6 116.33(15)

loop_
_geom_bond_atom_site_label_1
_geom_bond_atom_site_label_2
_geom_bond_distance
N1 C13 1.330(6)
N1 C11 1.355(6)
N1 Cu7 1.988(4)
N2 C19 1.345(6)
N2 C23 1.350(5)
N2 Cu8 1.999(4)
C11 C12 1.389(6)
C11 P10 1.833(4)
C14 C15 1.384(7)
C14 C18 1.385(7)
C14 P9 1.825(5)
C23 C22 1.381(6)
C23 P9 1.844(4)
C7 C10 1.387(7)
C7 C8 1.390(8)
C7 P10 1.827(5)
C1 C6 1.375(7)
C1 C2 1.387(7)
C1 P10 1.816(5)
C15 C16 1.381(8)
C19 C20 1.377(7)
C12 C26 1.366(7)
C22 C21 1.378(7)
C13 C27 1.384(7)
C21 C20 1.374(8)
C2 C3 1.366(9)
C16 C31 1.379(10)
C18 C17 1.386(8)
C8 C9 1.395(9)
C6 C5 1.377(9)
C10 C24 1.395(8)
C9 C25 1.356(10)
C17 C31 1.372(10)
C4 C3 1.366(11)
C4 C5 1.368(11)
C29 C28 1.377(7)
C29 C30 1.387(7)
C29 P9 1.812(4)
C27 C26 1.374(8)
C28 C34 1.374(7)
C30 C32 1.389(8)
C24 C25 1.364(10)
C33 C32 1.361(9)
C33 C34 1.372(9)
I1 Cu7 2.5710(8)
I1 Cu8 2.6606(10)
I1 Cu5 2.9030(7)
I1 Cu6 3.0734(8)
I2 Cu5 2.6134(7)
I2 Cu7 2.6745(8)
I3 Cu8 2.5836(7)
I3 Cu6 2.5947(7)
I4 Cu5 2.6350(7)
I4 Cu6 2.6596(8)
Cu5 P9 2.2177(12)
Cu5 Cu7 2.5884(9)
Cu5 Cu8 2.6991(10)
Cu6 P10 2.2199(12)
Cu6 Cu8 2.5742(9)
Cu6 Cu7 2.7500(10)
